data_7100959
loop_
_publ_author_name
'Philip Gale'
'Simon J. Brooks'
'Louise S. Evans'
'Michael B. Hursthouse'
'Mark E. Light'

_publ_section_title
;
'Twisted' isophthalamide analogues
;
_journal_name_full 'Chemical Communications'
_journal_paper_doi 10.1039/b413654c
_journal_year 2005
_chemical_formula_sum 'C32 H26 N2 O8'
_chemical_formula_weight 566.55
_space_group_IT_number 2
_symmetry_cell_setting triclinic
_symmetry_space_group_name_Hall '-P 1'
_symmetry_space_group_name_H-M 'P -1'
_cell_angle_alpha 95.07(7)
_cell_angle_beta 104.67(4)
_cell_angle_gamma 91.17(4)
_cell_formula_units_Z 4
_cell_length_a 10.634(5)
_cell_length_b 14.312(6)
_cell_length_c 17.706(13)
_cell_measurement_temperature 150(2)
_cell_volume 2594(3)
_diffrn_ambient_temperature 150(2)
_exptl_crystal_density_diffrn 1.451
_cod_depositor_comments
;
The following automatic conversions were performed:
'_symmetry_cell_setting' value 'Triclinic' changed to 'triclinic'
according to '/home/saulius/struct/CIF-dictionaries/cif_core.dic'
dictionary named 'cif_core.dic' version 2.4.1 from 2010-06-29.

Automatic conversion script
Id: cif_fix_enum 1527 2010-12-29 10:47:43Z saulius 
;
_cod_database_code 7100959

loop_
_symmetry_equiv_pos_as_xyz
'x, y, z'
'-x, -y, -z'

loop_
_atom_site_label
_atom_site_type_symbol
_atom_site_fract_x
_atom_site_fract_y
_atom_site_fract_z
_atom_site_U_iso_or_equiv
_atom_site_adp_type
_atom_site_occupancy
_atom_site_symmetry_multiplicity
_atom_site_calc_flag
_atom_site_refinement_flags
_atom_site_disorder_assembly
_atom_site_disorder_group
O1 O 0.8199(3) 0.3198(2) 0.25849(18) 0.0314(8) Uani 1 1 d . . .
O2 O 0.9102(3) 0.0098(2) 0.40821(19) 0.0401(9) Uani 1 1 d . . .
O3 O 0.9539(3) 0.47916(19) 0.37898(18) 0.0289(8) Uani 1 1 d . . .
O4 O 0.6000(3) 0.5397(2) 0.09999(18) 0.0339(8) Uani 1 1 d . . .
O5 O 0.6580(3) 0.7846(2) 0.2973(2) 0.0404(9) Uani 1 1 d . . .
O6 O 0.9560(3) 0.1843(2) 0.65671(18) 0.0299(8) Uani 1 1 d . . .
O7 O 1.0621(3) 0.54789(19) 0.91785(18) 0.0310(8) Uani 1 1 d . . .
O8 O 1.0169(3) 0.2284(2) 0.93409(18) 0.0354(8) Uani 1 1 d . . .
N1 N 0.7366(3) 0.4637(2) 0.3679(2) 0.0249(9) Uani 1 1 d . . .
H1 H 0.6786 0.4410 0.3882 0.030 Uiso 1 1 calc R . .
N2 N 0.9914(3) 0.3420(2) 0.6789(2) 0.0247(9) Uani 1 1 d . . .
H2 H 0.9985 0.3920 0.6564 0.030 Uiso 1 1 calc R . .
C1 C 0.8307(4) 0.2492(3) 0.2935(3) 0.0238(10) Uani 1 1 d . . .
C2 C 0.8067(4) 0.1545(3) 0.2495(3) 0.0263(11) Uani 1 1 d . . .
C3 C 0.7586(4) 0.1473(3) 0.1680(3) 0.0305(11) Uani 1 1 d . . .
H3 H 0.7415 0.2013 0.1422 0.037 Uiso 1 1 calc R . .
C4 C 0.7366(5) 0.0602(3) 0.1258(3) 0.0340(12) Uani 1 1 d . . .
H4 H 0.7043 0.0553 0.0716 0.041 Uiso 1 1 calc R . .
C5 C 0.7626(4) -0.0204(3) 0.1646(3) 0.0340(12) Uani 1 1 d . . .
H5 H 0.7474 -0.0790 0.1360 0.041 Uiso 1 1 calc R . .
C6 C 0.8108(4) -0.0144(3) 0.2453(3) 0.0300(12) Uani 1 1 d . . .
H6 H 0.8285 -0.0685 0.2709 0.036 Uiso 1 1 calc R . .
C7 C 0.8326(4) 0.0738(3) 0.2876(3) 0.0268(11) Uani 1 1 d . . .
C8 C 0.8814(4) 0.0802(3) 0.3740(3) 0.0263(11) Uani 1 1 d . . .
C9 C 0.8937(4) 0.1747(3) 0.4189(3) 0.0237(10) Uani 1 1 d . . .
C10 C 0.9299(4) 0.1799(3) 0.4995(3) 0.0233(10) Uani 1 1 d . . .
H10 H 0.9508 0.1254 0.5241 0.028 Uiso 1 1 calc R . .
C11 C 0.9358(4) 0.2653(3) 0.5448(3) 0.0205(10) Uani 1 1 d . . .
C12 C 0.9097(4) 0.3467(3) 0.5064(3) 0.0236(10) Uani 1 1 d . . .
H12 H 0.9137 0.4044 0.5357 0.028 Uiso 1 1 calc R . .
C13 C 0.8778(4) 0.3426(3) 0.4245(3) 0.0229(10) Uani 1 1 d . . .
C14 C 0.8676(4) 0.2560(3) 0.3804(3) 0.0223(10) Uani 1 1 d . . .
C15 C 0.8585(4) 0.4346(3) 0.3875(3) 0.0231(10) Uani 1 1 d . . .
C16 C 0.7027(4) 0.5329(3) 0.3131(3) 0.0243(11) Uani 1 1 d . . .
C17 C 0.6684(4) 0.5005(3) 0.2345(3) 0.0275(11) Uani 1 1 d . . .
H17 H 0.6684 0.4367 0.2189 0.033 Uiso 1 1 calc R . .
C18 C 0.6340(4) 0.5643(3) 0.1793(3) 0.0288(11) Uani 1 1 d . . .
C19 C 0.6328(4) 0.6584(3) 0.2027(3) 0.0307(12) Uani 1 1 d . . .
H19 H 0.6092 0.7009 0.1652 0.037 Uiso 1 1 calc R . .
C20 C 0.6663(4) 0.6902(3) 0.2812(3) 0.0282(11) Uani 1 1 d . . .
C21 C 0.7031(4) 0.6276(3) 0.3381(3) 0.0270(11) Uani 1 1 d . . .
H21 H 0.7271 0.6487 0.3912 0.032 Uiso 1 1 calc R . .
C22 C 0.6084(5) 0.4427(3) 0.0745(3) 0.0366(12) Uani 1 1 d . . .
H22A H 0.6972 0.4251 0.0907 0.055 Uiso 1 1 calc R . .
H22B H 0.5786 0.4333 0.0184 0.055 Uiso 1 1 calc R . .
H22C H 0.5552 0.4048 0.0974 0.055 Uiso 1 1 calc R . .
C23 C 0.6960(5) 0.8219(3) 0.3772(3) 0.0337(12) Uani 1 1 d . . .
H23A H 0.6470 0.7898 0.4065 0.051 Uiso 1 1 calc R . .
H23B H 0.6795 0.8877 0.3809 0.051 Uiso 1 1 calc R . .
H23C H 0.7871 0.8135 0.3981 0.051 Uiso 1 1 calc R . .
C24 C 0.9621(4) 0.2611(3) 0.6318(3) 0.0224(10) Uani 1 1 d . . .
C25 C 1.0117(4) 0.3536(3) 0.7613(3) 0.0226(10) Uani 1 1 d . . .
C26 C 1.0281(4) 0.4458(3) 0.7969(3) 0.0254(11) Uani 1 1 d . . .
H26 H 1.0268 0.4961 0.7670 0.030 Uiso 1 1 calc R . .
C27 C 1.0462(4) 0.4612(3) 0.8772(3) 0.0242(10) Uani 1 1 d . . .
C28 C 1.0474(4) 0.3869(3) 0.9222(3) 0.0297(11) Uani 1 1 d . . .
H28 H 1.0632 0.3977 0.9764 0.036 Uiso 1 1 calc R . .
C29 C 1.0253(4) 0.2975(3) 0.8863(3) 0.0257(11) Uani 1 1 d . . .
C30 C 1.0102(4) 0.2782(3) 0.8059(3) 0.0253(11) Uani 1 1 d . . .
H30 H 0.9994 0.2167 0.7826 0.030 Uiso 1 1 calc R . .
C31 C 1.0253(5) 0.6269(3) 0.8742(3) 0.0374(13) Uani 1 1 d . . .
H31A H 1.0857 0.6370 0.8433 0.056 Uiso 1 1 calc R . .
H31B H 1.0261 0.6817 0.9098 0.056 Uiso 1 1 calc R . .
H31C H 0.9394 0.6149 0.8403 0.056 Uiso 1 1 calc R . .
C32 C 0.9659(5) 0.1382(3) 0.8975(3) 0.0347(12) Uani 1 1 d . . .
H32A H 0.8873 0.1449 0.8577 0.052 Uiso 1 1 calc R . .
H32B H 0.9475 0.1006 0.9360 0.052 Uiso 1 1 calc R . .
H32C H 1.0286 0.1082 0.8740 0.052 Uiso 1 1 calc R . .
O9 O 0.7047(3) 0.1781(2) 0.74115(18) 0.0294(8) Uani 1 1 d . . .
O10 O 0.5363(3) 0.4810(2) 0.59496(18) 0.0314(8) Uani 1 1 d . . .
O11 O 0.5531(3) 0.01880(19) 0.61643(18) 0.0281(8) Uani 1 1 d . . .
O12 O 0.9004(3) -0.1941(2) 0.81396(19) 0.0352(8) Uani 1 1 d . . .
O13 O 0.7604(3) -0.2935(2) 0.54218(19) 0.0342(8) Uani 1 1 d . . .
O14 O 0.5480(3) 0.31217(19) 0.34280(17) 0.0285(8) Uani 1 1 d . . .
O15 O 0.4287(3) -0.0499(2) 0.08537(18) 0.0337(8) Uani 1 1 d . . .
O16 O 0.3769(3) 0.2767(2) 0.07424(18) 0.0347(8) Uani 1 1 d . . .
N3 N 0.7684(4) 0.0316(2) 0.6213(2) 0.0257(9) Uani 1 1 d . . .
H3A H 0.8311 0.0671 0.6158 0.031 Uiso 1 1 calc R . .
N4 N 0.4919(3) 0.1562(2) 0.3241(2) 0.0253(9) Uani 1 1 d . . .
H4A H 0.4827 0.1075 0.3477 0.030 Uiso 1 1 calc R . .
C33 C 0.6728(4) 0.2485(3) 0.7087(3) 0.0249(11) Uani 1 1 d . . .
C34 C 0.6765(4) 0.3413(3) 0.7530(3) 0.0233(10) Uani 1 1 d . . .
C35 C 0.7214(4) 0.3500(3) 0.8344(3) 0.0287(11) Uani 1 1 d . . .
H35 H 0.7468 0.2971 0.8604 0.034 Uiso 1 1 calc R . .
C36 C 0.7286(4) 0.4365(3) 0.8771(3) 0.0299(11) Uani 1 1 d . . .
H36 H 0.7594 0.4420 0.9314 0.036 Uiso 1 1 calc R . .
C37 C 0.6895(4) 0.5153(3) 0.8381(3) 0.0301(11) Uani 1 1 d . . .
H37 H 0.6947 0.5737 0.8665 0.036 Uiso 1 1 calc R . .
C38 C 0.6431(4) 0.5074(3) 0.7580(3) 0.0299(11) Uani 1 1 d . . .
H38 H 0.6165 0.5604 0.7325 0.036 Uiso 1 1 calc R . .
C39 C 0.6357(4) 0.4213(3) 0.7150(3) 0.0257(11) Uani 1 1 d . . .
C40 C 0.5856(4) 0.4150(3) 0.6288(3) 0.0253(11) Uani 1 1 d . . .
C41 C 0.5931(4) 0.3237(3) 0.5827(3) 0.0221(10) Uani 1 1 d . . .
C42 C 0.5623(4) 0.3193(3) 0.5023(3) 0.0230(10) Uani 1 1 d . . .
H42 H 0.5399 0.3736 0.4777 0.028 Uiso 1 1 calc R . .
C43 C 0.5639(4) 0.2344(3) 0.4565(3) 0.0224(10) Uani 1 1 d . . .
C44 C 0.5965(4) 0.1547(3) 0.4945(3) 0.0236(10) Uani 1 1 d . . .
H44 H 0.5977 0.0979 0.4649 0.028 Uiso 1 1 calc R . .
C45 C 0.6278(4) 0.1573(3) 0.5766(3) 0.0222(10) Uani 1 1 d . . .
C46 C 0.6301(4) 0.2426(3) 0.6207(2) 0.0208(10) Uani 1 1 d . . .
C47 C 0.6489(4) 0.0643(3) 0.6093(2) 0.0230(10) Uani 1 1 d . . .
C48 C 0.7940(4) -0.0615(3) 0.6430(3) 0.0257(11) Uani 1 1 d . . .
C49 C 0.8381(4) -0.0769(3) 0.7214(3) 0.0276(11) Uani 1 1 d . . .
H49 H 0.8541 -0.0271 0.7605 0.033 Uiso 1 1 calc R . .
C50 C 0.8578(4) -0.1685(3) 0.7400(3) 0.0262(11) Uani 1 1 d . . .
C51 C 0.8335(4) -0.2429(3) 0.6813(3) 0.0282(11) Uani 1 1 d . . .
H51 H 0.8470 -0.3041 0.6944 0.034 Uiso 1 1 calc R . .
C52 C 0.7894(4) -0.2258(3) 0.6034(3) 0.0265(11) Uani 1 1 d . . .
C53 C 0.7700(4) -0.1337(3) 0.5838(3) 0.0293(11) Uani 1 1 d . . .
H53 H 0.7414 -0.1214 0.5316 0.035 Uiso 1 1 calc R . .
C54 C 0.9157(5) -0.1229(3) 0.8773(3) 0.0384(13) Uani 1 1 d . . .
H54A H 0.9872 -0.0806 0.8778 0.058 Uiso 1 1 calc R . .
H54B H 0.9328 -0.1512 0.9259 0.058 Uiso 1 1 calc R . .
H54C H 0.8374 -0.0889 0.8711 0.058 Uiso 1 1 calc R . .
C55 C 0.7557(5) -0.3885(3) 0.5603(3) 0.0337(12) Uani 1 1 d . . .
H55A H 0.8418 -0.4062 0.5852 0.051 Uiso 1 1 calc R . .
H55B H 0.7217 -0.4289 0.5129 0.051 Uiso 1 1 calc R . .
H55C H 0.7004 -0.3944 0.5951 0.051 Uiso 1 1 calc R . .
C56 C 0.5339(4) 0.2370(3) 0.3700(3) 0.0248(11) Uani 1 1 d . . .
C57 C 0.4615(4) 0.1433(3) 0.2413(3) 0.0246(11) Uani 1 1 d . . .
C58 C 0.4587(4) 0.0516(3) 0.2068(3) 0.0255(11) Uani 1 1 d . . .
H58 H 0.4746 0.0016 0.2377 0.031 Uiso 1 1 calc R . .
C59 C 0.4321(4) 0.0360(3) 0.1264(3) 0.0273(11) Uani 1 1 d . . .
C60 C 0.4056(4) 0.1096(3) 0.0790(3) 0.0262(11) Uani 1 1 d . . .
H60 H 0.3884 0.0985 0.0247 0.031 Uiso 1 1 calc R . .
C61 C 0.4056(4) 0.1992(3) 0.1144(3) 0.0267(11) Uani 1 1 d . . .
C62 C 0.4352(4) 0.2168(3) 0.1956(3) 0.0265(11) Uani 1 1 d . . .
H62 H 0.4371 0.2779 0.2189 0.032 Uiso 1 1 calc R . .
C63 C 0.4369(5) -0.1296(3) 0.1290(3) 0.0372(13) Uani 1 1 d . . .
H63A H 0.5214 -0.1290 0.1650 0.056 Uiso 1 1 calc R . .
H63B H 0.4234 -0.1859 0.0938 0.056 Uiso 1 1 calc R . .
H63C H 0.3715 -0.1275 0.1578 0.056 Uiso 1 1 calc R . .
C64 C 0.3459(5) 0.2640(3) -0.0093(3) 0.0371(13) Uani 1 1 d . . .
H64A H 0.4165 0.2351 -0.0257 0.056 Uiso 1 1 calc R . .
H64B H 0.3320 0.3239 -0.0298 0.056 Uiso 1 1 calc R . .
H64C H 0.2683 0.2245 -0.0286 0.056 Uiso 1 1 calc R . .

loop_
_atom_site_aniso_label
_atom_site_aniso_U_11
_atom_site_aniso_U_22
_atom_site_aniso_U_33
_atom_site_aniso_U_23
_atom_site_aniso_U_13
_atom_site_aniso_U_12
O1 0.043(2) 0.0256(17) 0.026(2) 0.0048(14) 0.0081(16) 0.0040(15)
O2 0.064(2) 0.0229(17) 0.028(2) 0.0048(15) 0.0005(18) 0.0057(16)
O3 0.0264(18) 0.0267(17) 0.033(2) 0.0088(14) 0.0050(15) -0.0026(14)
O4 0.049(2) 0.0296(17) 0.020(2) 0.0047(14) 0.0024(16) 0.0043(15)
O5 0.062(2) 0.0216(17) 0.035(2) 0.0059(15) 0.0065(18) 0.0055(16)
O6 0.042(2) 0.0248(17) 0.0222(19) 0.0049(14) 0.0064(15) -0.0037(15)
O7 0.045(2) 0.0211(16) 0.026(2) 0.0029(14) 0.0076(16) 0.0008(14)
O8 0.053(2) 0.0273(17) 0.023(2) 0.0060(14) 0.0040(16) -0.0086(16)
N1 0.027(2) 0.025(2) 0.025(2) 0.0104(17) 0.0091(18) 0.0059(17)
N2 0.031(2) 0.021(2) 0.024(2) 0.0066(17) 0.0085(18) -0.0020(16)
C1 0.021(2) 0.024(2) 0.029(3) 0.007(2) 0.009(2) 0.0021(19)
C2 0.028(3) 0.029(3) 0.023(3) 0.003(2) 0.010(2) -0.002(2)
C3 0.034(3) 0.031(3) 0.028(3) 0.008(2) 0.009(2) 0.004(2)
C4 0.037(3) 0.040(3) 0.021(3) -0.003(2) 0.002(2) 0.004(2)
C5 0.032(3) 0.034(3) 0.035(3) -0.008(2) 0.011(2) -0.005(2)
C6 0.033(3) 0.027(3) 0.027(3) -0.001(2) 0.004(2) -0.006(2)
C7 0.027(3) 0.023(2) 0.030(3) -0.002(2) 0.008(2) -0.004(2)
C8 0.032(3) 0.024(2) 0.024(3) 0.005(2) 0.008(2) 0.001(2)
C9 0.026(3) 0.022(2) 0.021(3) 0.0032(19) 0.003(2) 0.003(2)
C10 0.026(3) 0.019(2) 0.026(3) 0.009(2) 0.007(2) 0.0013(19)
C11 0.018(2) 0.023(2) 0.020(3) 0.0053(19) 0.0026(19) 0.0021(19)
C12 0.023(2) 0.025(2) 0.023(3) 0.003(2) 0.006(2) 0.0018(19)
C13 0.028(3) 0.018(2) 0.025(3) 0.0065(19) 0.008(2) 0.0011(19)
C14 0.023(2) 0.022(2) 0.021(3) 0.003(2) 0.004(2) -0.0010(19)
C15 0.032(3) 0.021(2) 0.015(3) 0.0005(18) 0.004(2) 0.000(2)
C16 0.021(2) 0.023(2) 0.028(3) 0.011(2) 0.003(2) 0.0026(19)
C17 0.027(3) 0.030(3) 0.027(3) 0.006(2) 0.007(2) 0.005(2)
C18 0.032(3) 0.031(3) 0.022(3) 0.004(2) 0.006(2) 0.000(2)
C19 0.030(3) 0.031(3) 0.032(3) 0.012(2) 0.007(2) 0.007(2)
C20 0.034(3) 0.021(2) 0.031(3) 0.010(2) 0.007(2) 0.001(2)
C21 0.029(3) 0.029(3) 0.023(3) 0.009(2) 0.004(2) 0.001(2)
C22 0.038(3) 0.040(3) 0.030(3) 0.012(2) 0.003(2) 0.008(2)
C23 0.039(3) 0.027(3) 0.032(3) 0.003(2) 0.002(2) 0.001(2)
C24 0.023(2) 0.021(2) 0.022(3) 0.003(2) 0.004(2) 0.0005(19)
C25 0.023(2) 0.027(2) 0.018(3) 0.004(2) 0.006(2) 0.0014(19)
C26 0.029(3) 0.026(2) 0.023(3) 0.009(2) 0.009(2) 0.003(2)
C27 0.027(3) 0.026(2) 0.017(3) 0.003(2) 0.001(2) 0.005(2)
C28 0.034(3) 0.029(3) 0.024(3) 0.004(2) 0.005(2) 0.001(2)
C29 0.028(3) 0.028(3) 0.022(3) 0.011(2) 0.006(2) 0.000(2)
C30 0.026(3) 0.026(2) 0.023(3) 0.005(2) 0.003(2) 0.002(2)
C31 0.058(3) 0.027(3) 0.028(3) 0.004(2) 0.013(3) -0.001(2)
C32 0.047(3) 0.025(2) 0.030(3) 0.008(2) 0.005(2) -0.002(2)
O9 0.0384(19) 0.0211(16) 0.029(2) 0.0039(14) 0.0085(16) -0.0006(14)
O10 0.041(2) 0.0246(17) 0.029(2) 0.0054(15) 0.0090(16) 0.0066(15)
O11 0.0316(19) 0.0244(16) 0.028(2) 0.0059(14) 0.0061(15) 0.0003(14)
O12 0.049(2) 0.0265(17) 0.027(2) 0.0079(15) 0.0007(16) 0.0040(15)
O13 0.047(2) 0.0232(17) 0.033(2) 0.0042(15) 0.0116(17) 0.0028(15)
O14 0.042(2) 0.0203(16) 0.0218(19) 0.0069(13) 0.0044(15) -0.0019(14)
O15 0.053(2) 0.0224(17) 0.027(2) 0.0044(14) 0.0126(17) 0.0024(15)
O16 0.057(2) 0.0263(17) 0.0195(19) 0.0076(14) 0.0051(16) 0.0054(16)
N3 0.028(2) 0.021(2) 0.029(2) 0.0057(16) 0.0084(18) -0.0013(17)
N4 0.037(2) 0.0190(19) 0.018(2) -0.0014(16) 0.0045(18) -0.0001(17)
C33 0.024(3) 0.021(2) 0.031(3) 0.004(2) 0.008(2) -0.002(2)
C34 0.019(2) 0.026(2) 0.022(3) 0.004(2) -0.001(2) 0.0032(19)
C35 0.029(3) 0.027(3) 0.030(3) 0.001(2) 0.007(2) 0.002(2)
C36 0.032(3) 0.030(3) 0.026(3) 0.001(2) 0.006(2) -0.002(2)
C37 0.032(3) 0.030(3) 0.027(3) -0.007(2) 0.010(2) -0.003(2)
C38 0.026(3) 0.028(3) 0.035(3) 0.005(2) 0.006(2) 0.004(2)
C39 0.025(3) 0.026(2) 0.026(3) 0.002(2) 0.007(2) 0.004(2)
C40 0.024(2) 0.023(2) 0.030(3) 0.006(2) 0.007(2) 0.001(2)
C41 0.022(2) 0.018(2) 0.027(3) 0.0047(19) 0.006(2) -0.0010(19)
C42 0.022(2) 0.024(2) 0.022(3) 0.007(2) 0.002(2) -0.0008(19)
C43 0.023(2) 0.026(2) 0.018(3) -0.001(2) 0.006(2) -0.0034(19)
C44 0.023(2) 0.018(2) 0.028(3) 0.0000(19) 0.005(2) -0.0013(19)
C45 0.020(2) 0.020(2) 0.025(3) 0.0065(19) 0.002(2) -0.0008(19)
C46 0.022(2) 0.020(2) 0.020(3) 0.0029(19) 0.004(2) 0.0015(19)
C47 0.031(3) 0.024(2) 0.012(3) 0.0003(18) 0.003(2) 0.002(2)
C48 0.023(2) 0.025(2) 0.030(3) 0.009(2) 0.006(2) -0.001(2)
C49 0.034(3) 0.023(2) 0.025(3) 0.001(2) 0.008(2) 0.000(2)
C50 0.022(2) 0.032(3) 0.022(3) 0.008(2) 0.000(2) 0.004(2)
C51 0.031(3) 0.021(2) 0.035(3) 0.008(2) 0.010(2) 0.003(2)
C52 0.029(3) 0.020(2) 0.029(3) 0.000(2) 0.006(2) 0.000(2)
C53 0.028(3) 0.028(3) 0.031(3) 0.010(2) 0.005(2) 0.003(2)
C54 0.047(3) 0.038(3) 0.025(3) 0.004(2) -0.001(2) 0.009(2)
C55 0.044(3) 0.020(2) 0.037(3) 0.005(2) 0.008(3) 0.002(2)
C56 0.024(3) 0.024(2) 0.027(3) 0.005(2) 0.008(2) 0.003(2)
C57 0.030(3) 0.025(2) 0.019(3) 0.004(2) 0.006(2) 0.002(2)
C58 0.025(3) 0.026(2) 0.026(3) 0.005(2) 0.005(2) 0.002(2)
C59 0.030(3) 0.024(2) 0.028(3) 0.001(2) 0.009(2) 0.003(2)
C60 0.035(3) 0.027(2) 0.019(3) 0.003(2) 0.010(2) 0.004(2)
C61 0.033(3) 0.025(2) 0.022(3) 0.007(2) 0.005(2) 0.006(2)
C62 0.029(3) 0.025(2) 0.026(3) 0.003(2) 0.007(2) 0.004(2)
C63 0.050(3) 0.021(2) 0.044(3) 0.003(2) 0.019(3) 0.002(2)
C64 0.054(3) 0.036(3) 0.020(3) 0.004(2) 0.006(2) 0.004(2)

loop_
_geom_bond_atom_site_label_1
_geom_bond_atom_site_label_2
_geom_bond_distance
_geom_bond_site_symmetry_2
_geom_bond_publ_flag
O1 C1 1.223(5) . ?
O2 C8 1.225(5) . ?
O3 C15 1.237(5) . ?
O4 C18 1.370(5) . ?
O4 C22 1.433(5) . ?
O5 C20 1.365(5) . ?
O5 C23 1.421(6) . ?
O6 C24 1.227(5) . ?
O7 C27 1.363(5) . ?
O7 C31 1.430(5) . ?
O8 C29 1.372(5) . ?
O8 C32 1.424(5) . ?
N1 C15 1.340(5) . ?
N1 C16 1.435(5) . ?
N2 C24 1.347(5) . ?
N2 C25 1.415(6) . ?
C1 C14 1.482(6) . ?
C1 C2 1.486(6) . ?
C2 C7 1.387(6) . ?
C2 C3 1.396(6) . ?
C3 C4 1.380(6) . ?
C4 C5 1.391(6) . ?
C5 C6 1.385(6) . ?
C6 C7 1.394(6) . ?
C7 C8 1.479(6) . ?
C8 C9 1.493(6) . ?
C9 C10 1.374(6) . ?
C9 C14 1.398(6) . ?
C10 C11 1.393(6) . ?
C11 C12 1.399(6) . ?
C11 C24 1.500(6) . ?
C12 C13 1.398(6) . ?
C13 C14 1.393(6) . ?
C13 C15 1.515(6) . ?
C16 C17 1.381(6) . ?
C16 C21 1.387(6) . ?
C17 C18 1.383(6) . ?
C18 C19 1.376(6) . ?
C19 C20 1.378(7) . ?
C20 C21 1.394(6) . ?
C25 C30 1.394(6) . ?
C25 C26 1.399(6) . ?
C26 C27 1.383(6) . ?
C27 C28 1.382(6) . ?
C28 C29 1.365(6) . ?
C29 C30 1.394(6) . ?
O9 C33 1.216(5) . ?
O10 C40 1.220(5) . ?
O11 C47 1.237(5) . ?
O12 C50 1.359(5) . ?
O12 C54 1.422(6) . ?
O13 C52 1.357(5) . ?
O13 C55 1.428(5) . ?
O14 C56 1.238(5) . ?
O15 C59 1.367(5) . ?
O15 C63 1.425(5) . ?
O16 C61 1.368(5) . ?
O16 C64 1.425(5) . ?
N3 C47 1.336(5) . ?
N3 C48 1.432(5) . ?
N4 C56 1.352(5) . ?
N4 C57 1.413(6) . ?
C33 C34 1.475(6) . ?
C33 C46 1.503(6) . ?
C34 C35 1.392(6) . ?
C34 C39 1.400(6) . ?
C35 C36 1.383(6) . ?
C36 C37 1.390(6) . ?
C37 C38 1.372(6) . ?
C38 C39 1.379(6) . ?
C39 C40 1.477(6) . ?
C40 C41 1.493(6) . ?
C41 C42 1.374(6) . ?
C41 C46 1.407(6) . ?
C42 C43 1.402(6) . ?
C43 C44 1.382(6) . ?
C43 C56 1.487(6) . ?
C44 C45 1.403(6) . ?
C45 C46 1.386(6) . ?
C45 C47 1.496(6) . ?
C48 C53 1.376(6) . ?
C48 C49 1.388(6) . ?
C49 C50 1.387(6) . ?
C50 C51 1.391(6) . ?
C51 C52 1.385(6) . ?
C52 C53 1.399(6) . ?
C57 C62 1.374(6) . ?
C57 C58 1.394(6) . ?
C58 C59 1.377(6) . ?
C59 C60 1.393(6) . ?
C60 C61 1.376(6) . ?
C61 C62 1.392(6) . ?

loop_
_cod_related_entry_id
_cod_related_entry_database
_cod_related_entry_code
1 ChemSpider 30652969
